data_7157502
loop_
_publ_author_name
'Yang, Junxian'
'He, Zeyuan'
'Hong, Liang'
'Sun, Wangsheng'
'Wang, Rui'

_publ_section_title
;
 Asymmetric N-aminoalkylation of 3-substituted indoles by N-protected
 N,O-acetals: an access to chiral propargyl aminals.
;
_journal_issue 22
_journal_name_full 'Organic &amp; biomolecular chemistry'
_journal_page_first 4169
_journal_page_last 4173
_journal_paper_doi 10.1039/d0ob00795a
_journal_volume 18
_journal_year 2020
_chemical_absolute_configuration ad
_chemical_formula_moiety 'C26 H24 N2 O2 S'
_chemical_formula_sum 'C26 H24 N2 O2 S'
_chemical_formula_weight 428.53
_space_group_crystal_system tetragonal
_space_group_IT_number 96
_space_group_name_Hall 'P 4nw 2abw'
_space_group_name_H-M_alt 'P 43 21 2'
_atom_sites_solution_hydrogens geom
_atom_sites_solution_primary direct
_audit_creation_date 2019-02-25
_audit_creation_method
;
Olex2 1.2
(compiled 2018.05.29 svn.r3508 for OlexSys, GUI svn.r5506)
;
_audit_update_record
;
2019-03-27 deposited with the CCDC.	2020-05-14 downloaded from the CCDC.
;
_cell_angle_alpha 90
_cell_angle_beta 90
_cell_angle_gamma 90
_cell_formula_units_Z 8
_cell_length_a 9.3559(2)
_cell_length_b 9.3559(2)
_cell_length_c 60.611(3)
_cell_measurement_reflns_used 8250
_cell_measurement_temperature 292.01(10)
_cell_measurement_theta_max 64.6380
_cell_measurement_theta_min 4.7640
_cell_volume 5305.5(3)
_computing_cell_refinement
;
CrysAlisPro, Agilent Technologies,
Version 1.171.36.28 (release 01-02-2013 CrysAlis171 .NET)
(compiled Feb  1 2013,16:14:44)
;
_computing_data_collection
;
CrysAlisPro, Agilent Technologies,
Version 1.171.36.28 (release 01-02-2013 CrysAlis171 .NET)
(compiled Feb  1 2013,16:14:44)
;
_computing_data_reduction
;
CrysAlisPro, Agilent Technologies,
Version 1.171.36.28 (release 01-02-2013 CrysAlis171 .NET)
(compiled Feb  1 2013,16:14:44)
;
_computing_molecular_graphics 'Olex2 (Dolomanov et al., 2009)'
_computing_publication_material 'Olex2 (Dolomanov et al., 2009)'
_computing_structure_refinement 'ShelXL (Sheldrick, 2015)'
_computing_structure_solution 'ShelXS (Sheldrick, 2008)'
_diffrn_ambient_temperature 292.01(10)
_diffrn_detector_area_resol_mean 16.0733
_diffrn_measured_fraction_theta_full 0.995
_diffrn_measured_fraction_theta_max 0.975
_diffrn_measurement_details
;
#__ type_ start__ end____ width___ exp.time_
  1 omega  -87.00  -52.00   1.0000    3.0000
omega____ theta____ kappa____ phi______ frames
    -       -8.5000  178.0000  -30.0000 35

#__ type_ start__ end____ width___ exp.time_
  2 omega  -76.00  -38.00   1.0000    3.0000
omega____ theta____ kappa____ phi______ frames
    -       -8.5000  -63.0000 -150.0000 38

#__ type_ start__ end____ width___ exp.time_
  3 omega  -84.00  -58.00   1.0000    3.0000
omega____ theta____ kappa____ phi______ frames
    -       -8.5000  178.0000 -180.0000 26

#__ type_ start__ end____ width___ exp.time_
  4 omega  -19.00   16.00   1.0000    3.0000
omega____ theta____ kappa____ phi______ frames
    -       -8.5000  -63.0000 -150.0000 35

#__ type_ start__ end____ width___ exp.time_
  5 omega   77.00  122.00   1.0000    3.0000
omega____ theta____ kappa____ phi______ frames
    -       54.0000  154.0000 -145.0000 45

#__ type_ start__ end____ width___ exp.time_
  6 omega   52.00  122.00   1.0000    3.0000
omega____ theta____ kappa____ phi______ frames
    -       54.0000   57.0000  -30.0000 70

#__ type_ start__ end____ width___ exp.time_
  7 omega   49.00   79.00   1.0000    3.0000
omega____ theta____ kappa____ phi______ frames
    -       54.0000   57.0000 -180.0000 30

#__ type_ start__ end____ width___ exp.time_
  8 omega   20.00   46.00   1.0000    3.0000
omega____ theta____ kappa____ phi______ frames
    -       54.0000   81.0000  -71.8715 26

#__ type_ start__ end____ width___ exp.time_
  9 omega   21.00   47.00   1.0000    3.0000
omega____ theta____ kappa____ phi______ frames
    -       54.0000   79.0000  -28.0199 26

#__ type_ start__ end____ width___ exp.time_
 10 omega   85.00  178.00   1.0000    6.0000
omega____ theta____ kappa____ phi______ frames
    -      108.0000   50.0000  120.0000 93

#__ type_ start__ end____ width___ exp.time_
 11 omega   34.00   92.00   1.0000    6.0000
omega____ theta____ kappa____ phi______ frames
    -      108.0000  -25.0000 -150.0000 58

#__ type_ start__ end____ width___ exp.time_
 12 omega   82.00  108.00   1.0000    6.0000
omega____ theta____ kappa____ phi______ frames
    -      108.0000   69.0000 -105.0520 26

#__ type_ start__ end____ width___ exp.time_
 13 omega   87.00  128.00   1.0000    6.0000
omega____ theta____ kappa____ phi______ frames
    -      108.0000   77.0000 -150.0000 41

#__ type_ start__ end____ width___ exp.time_
 14 omega  131.00  178.00   1.0000    6.0000
omega____ theta____ kappa____ phi______ frames
    -      108.0000   77.0000 -150.0000 47

#__ type_ start__ end____ width___ exp.time_
 15 omega   37.00   92.00   1.0000    6.0000
omega____ theta____ kappa____ phi______ frames
    -      108.0000  -38.0000   90.0000 55

#__ type_ start__ end____ width___ exp.time_
 16 omega   38.00  148.00   1.0000    6.0000
omega____ theta____ kappa____ phi______ frames
    -      108.0000    0.0000   90.0000 110

#__ type_ start__ end____ width___ exp.time_
 17 omega   53.00  128.00   1.0000    6.0000
omega____ theta____ kappa____ phi______ frames
    -      108.0000  -63.0000 -150.0000 75

#__ type_ start__ end____ width___ exp.time_
 18 omega   35.00   60.00   1.0000    6.0000
omega____ theta____ kappa____ phi______ frames
    -      108.0000  -25.0000   60.0000 25

#__ type_ start__ end____ width___ exp.time_
 19 omega  130.00  168.00   1.0000    6.0000
omega____ theta____ kappa____ phi______ frames
    -      108.0000  111.0000  120.0000 38

#__ type_ start__ end____ width___ exp.time_
 20 omega  -79.00   14.00   1.0000    3.0000
omega____ theta____ kappa____ phi______ frames
    -       -8.5000  -51.0000   40.0000 93

#__ type_ start__ end____ width___ exp.time_
 21 omega  -79.00   23.00   1.0000    3.0000
omega____ theta____ kappa____ phi______ frames
    -       -8.5000  -77.0000  -90.0000 102

#__ type_ start__ end____ width___ exp.time_
 22 omega   31.00  125.00   1.0000    3.0000
omega____ theta____ kappa____ phi______ frames
    -       54.0000   51.0000 -172.0000 94

#__ type_ start__ end____ width___ exp.time_
 23 omega   32.00  123.00   1.0000    3.0000
omega____ theta____ kappa____ phi______ frames
    -       54.0000   57.0000   90.0000 91

#__ type_ start__ end____ width___ exp.time_
 24 omega  -17.00   86.00   1.0000    3.0000
omega____ theta____ kappa____ phi______ frames
    -       54.0000  -77.0000 -150.0000 103

#__ type_ start__ end____ width___ exp.time_
 25 omega   84.00  175.00   1.0000    6.0000
omega____ theta____ kappa____ phi______ frames
    -      108.0000   63.0000 -180.0000 91

#__ type_ start__ end____ width___ exp.time_
 26 omega   35.00  115.00   1.0000    6.0000
omega____ theta____ kappa____ phi______ frames
    -      108.0000 -111.0000 -120.0000 80

#__ type_ start__ end____ width___ exp.time_
 27 omega   76.00  157.00   1.0000    6.0000
omega____ theta____ kappa____ phi______ frames
    -      108.0000   77.0000   30.0000 81

#__ type_ start__ end____ width___ exp.time_
 28 omega   68.00  178.00   1.0000    6.0000
omega____ theta____ kappa____ phi______ frames
    -      108.0000   25.0000  -30.0000 110

#__ type_ start__ end____ width___ exp.time_
 29 omega  100.00  178.00   1.0000    6.0000
omega____ theta____ kappa____ phi______ frames
    -      108.0000  111.0000 -120.0000 78
;
_diffrn_measurement_device_type 'SuperNova, Dual, Cu at zero, Eos'
_diffrn_measurement_method '\w scans'
_diffrn_orient_matrix_UB_11 0.0233486000
_diffrn_orient_matrix_UB_12 0.0410345000
_diffrn_orient_matrix_UB_13 -0.0243483000
_diffrn_orient_matrix_UB_21 -0.1282919000
_diffrn_orient_matrix_UB_22 -0.0937255000
_diffrn_orient_matrix_UB_23 -0.0066887000
_diffrn_orient_matrix_UB_31 -0.1005353000
_diffrn_orient_matrix_UB_32 0.1290276000
_diffrn_orient_matrix_UB_33 0.0028905000
_diffrn_radiation_monochromator mirror
_diffrn_radiation_type CuK\a
_diffrn_radiation_wavelength 1.54184
_diffrn_reflns_av_R_equivalents 0.0473
_diffrn_reflns_av_unetI/netI 0.0301
_diffrn_reflns_Laue_measured_fraction_full 0.995
_diffrn_reflns_Laue_measured_fraction_max 0.975
_diffrn_reflns_limit_h_max 11
_diffrn_reflns_limit_h_min -11
_diffrn_reflns_limit_k_max 11
_diffrn_reflns_limit_k_min -10
_diffrn_reflns_limit_l_max 73
_diffrn_reflns_limit_l_min -73
_diffrn_reflns_number 39201
_diffrn_reflns_point_group_measured_fraction_full 0.997
_diffrn_reflns_point_group_measured_fraction_max 0.973
_diffrn_reflns_theta_full 67.684
_diffrn_reflns_theta_max 70.919
_diffrn_reflns_theta_min 4.783
_diffrn_source 'SuperNova (Cu) X-ray Source'
_exptl_absorpt_coefficient_mu 1.248
_exptl_absorpt_correction_T_max 1.00000
_exptl_absorpt_correction_T_min 0.21466
_exptl_absorpt_correction_type multi-scan
_exptl_absorpt_process_details
;
CrysAlisPro, Agilent Technologies,
Version 1.171.36.28 (release 01-02-2013 CrysAlis171 .NET)
(compiled Feb  1 2013,16:14:44)
Empirical absorption correction using spherical harmonics,
 implemented in SCALE3 ABSPACK scaling algorithm.
;
_exptl_crystal_colour 'clear light colourless'
_exptl_crystal_colour_lustre clear
_exptl_crystal_colour_modifier light
_exptl_crystal_colour_primary colourless
_exptl_crystal_density_diffrn 1.073
_exptl_crystal_description block
_exptl_crystal_F_000 1808
_exptl_crystal_size_max 0.21
_exptl_crystal_size_mid 0.15
_exptl_crystal_size_min 0.14
_refine_diff_density_max 0.438
_refine_diff_density_min -0.310
_refine_diff_density_rms 0.054
_refine_ls_abs_structure_details
;
 Flack x determined using 1294 quotients [(I+)-(I-)]/[(I+)+(I-)]
 (Parsons, Flack and Wagner, Acta Cryst. B69 (2013) 249-259).
;
_refine_ls_abs_structure_Flack 0.079(16)
_refine_ls_extinction_method none
_refine_ls_goodness_of_fit_ref 0.868
_refine_ls_hydrogen_treatment constr
_refine_ls_matrix_type full
_refine_ls_number_parameters 301
_refine_ls_number_reflns 4996
_refine_ls_number_restraints 66
_refine_ls_restrained_S_all 0.891
_refine_ls_R_factor_all 0.0950
_refine_ls_R_factor_gt 0.0870
_refine_ls_shift/su_max 0.003
_refine_ls_shift/su_mean 0.000
_refine_ls_structure_factor_coef Fsqd
_refine_ls_weighting_details 'w=1/[\s^2^(Fo^2^)+(0.1797P)^2^+3.8300P] where P=(Fo^2^+2Fc^2^)/3'
_refine_ls_weighting_scheme calc
_refine_ls_wR_factor_gt 0.2483
_refine_ls_wR_factor_ref 0.2589
_reflns_Friedel_coverage 0.633
_reflns_Friedel_fraction_full 1.000
_reflns_Friedel_fraction_max 0.969
_reflns_number_gt 4236
_reflns_number_total 4996
_reflns_threshold_expression 'I > 2\s(I)'
_cod_data_source_file d0ob00795a2.cif
_cod_data_source_block yangjx_0109
_cod_depositor_comments 'Adding full bibliography for 7157502.cif.'
_cod_original_cell_volume 5305.5(4)
_cod_database_code 7157502
_shelx_shelxl_version_number 2018/3
_shelx_space_group_comment
;
The symmetry employed for this shelxl refinement is uniquely defined
by the following loop, which should always be used as a source of
symmetry information in preference to the above space-group names.
They are only intended as comments.
;
_reflns_odcompleteness_completeness 99.83
_reflns_odcompleteness_iscentric 1
_reflns_odcompleteness_theta 66.97
_olex2_refinement_description
;
1. Fixed Uiso
 At 1.2 times of:
  All C(H) groups, All C(H,H) groups, All N(H) groups
 At 1.5 times of:
  All C(H,H,H) groups
2. Uiso/Uaniso restraints and constraints
Uanis(C10) \\sim Ueq, Uanis(C11) \\sim Ueq, Uanis(C13) \\sim Ueq, Uanis(C12)
\\sim Ueq, Uanis(C14) \\sim Ueq: with sigma of 0.01 and sigma for terminal
atoms of 0.02
Uanis(C20) \\sim Ueq, Uanis(C21) \\sim Ueq, Uanis(C19) \\sim Ueq, Uanis(C19')
\\sim Ueq, Uanis(S1) \\sim Ueq, Uanis(S1') \\sim Ueq: with sigma of 0.01 and
sigma for terminal atoms of 0.02
3. Others
 Fixed Sof: H20(0.5) H20A(0.3) H21(0.7) H21A(0.5) S1(0.5) C19(0.7) H19(0.7)
 S1'(0.5) C19'(0.3) H19'(0.3)
4.a Ternary CH refined with riding coordinates:
 C15(H15)
4.b Aromatic/amide H refined with riding coordinates:
 N2(H2), C0AA(H0AA), C4(H4), C5(H5), C6(H6), C7(H7), C10(H10), C11(H11),
 C12(H12), C13(H13), C14(H14), C20(H20), C20(H20A), C21(H21), C21(H21A),
 C19(H19), C19'(H19')
4.c Idealised Me refined as rotating group:
 C24(H24A,H24B,H24C), C25(H25A,H25B,H25C), C26(H26A,H26B,H26C)
;
_olex2_date_sample_data_collection 2019-01-10
_olex2_submission_special_instructions 'No special instructions were received'

loop_
_space_group_symop_operation_xyz
'x, y, z'
'-y+1/2, x+1/2, z+3/4'
'-x, -y, z+1/2'
'y+1/2, -x+1/2, z+1/4'
'x+1/2, -y+1/2, -z+1/4'
'-x+1/2, y+1/2, -z+3/4'
'y, x, -z'
'-y, -x, -z+1/2'

loop_
_atom_site_label
_atom_site_type_symbol
_atom_site_fract_x
_atom_site_fract_y
_atom_site_fract_z
_atom_site_U_iso_or_equiv
_atom_site_adp_type
_atom_site_occupancy
_atom_site_site_symmetry_order
_atom_site_calc_flag
_atom_site_refinement_flags_posn
_atom_site_refinement_flags_adp
_atom_site_refinement_flags_occupancy
_atom_site_disorder_assembly
_atom_site_disorder_group
O1 O 0.8409(3) 0.2808(4) 0.64325(6) 0.0645(9) Uani 1 1 d . . . . .
O2 O 0.6185(4) 0.3641(4) 0.65127(6) 0.0612(9) Uani 1 1 d . . . . .
N1 N 0.7389(5) 0.2544(4) 0.58230(6) 0.0571(9) Uani 1 1 d . . . . .
N2 N 0.6541(4) 0.2557(5) 0.61961(6) 0.0552(9) Uani 1 1 d . . . . .
H2 H 0.565131 0.273096 0.617281 0.066 Uiso 1 1 calc R . . . .
C0AA C 0.6693(6) 0.2165(7) 0.56283(9) 0.0689(13) Uani 1 1 d . . . . .
H0AA H 0.604572 0.141621 0.561451 0.083 Uiso 1 1 calc R . . . .
C2 C 0.7099(7) 0.3048(6) 0.54612(9) 0.0712(14) Uani 1 1 d . . . . .
C3 C 0.8142(7) 0.4044(6) 0.55547(9) 0.0702(14) Uani 1 1 d . . . . .
C4 C 0.8933(10) 0.5175(7) 0.54751(13) 0.097(2) Uani 1 1 d . . . . .
H4 H 0.885004 0.545546 0.532848 0.116 Uiso 1 1 calc R . . . .
C5 C 0.9840(10) 0.5878(8) 0.56145(14) 0.101(3) Uani 1 1 d . . . . .
H5 H 1.040171 0.661272 0.555840 0.122 Uiso 1 1 calc R . . . .
C6 C 0.9952(8) 0.5543(7) 0.58327(13) 0.090(2) Uani 1 1 d . . . . .
H6 H 1.056831 0.606313 0.592240 0.108 Uiso 1 1 calc R . . . .
C7 C 0.9152(6) 0.4427(6) 0.59229(10) 0.0696(14) Uani 1 1 d . . . . .
H7 H 0.920798 0.419476 0.607183 0.083 Uiso 1 1 calc R . . . .
C8 C 0.8279(6) 0.3688(5) 0.57807(8) 0.0594(11) Uani 1 1 d . . . . .
C9 C 0.6598(11) 0.2954(9) 0.52309(12) 0.102(2) Uani 1 1 d . . . . .
C10 C 0.752(2) 0.3321(16) 0.5056(2) 0.185(5) Uani 1 1 d . U . . .
H10 H 0.845867 0.361979 0.507996 0.222 Uiso 1 1 calc R . . . .
C11 C 0.687(2) 0.319(2) 0.4819(2) 0.189(6) Uani 1 1 d . U . . .
H11 H 0.739691 0.339716 0.469297 0.226 Uiso 1 1 calc R . . . .
C12 C 0.554(2) 0.2775(19) 0.4811(3) 0.180(6) Uani 1 1 d . U . . .
H12 H 0.502426 0.303782 0.468654 0.216 Uiso 1 1 calc R . . . .
C13 C 0.4889(19) 0.2056(19) 0.4954(3) 0.190(6) Uani 1 1 d . U . . .
H13 H 0.411650 0.147567 0.491782 0.228 Uiso 1 1 calc R . . . .
C14 C 0.5397(16) 0.2177(16) 0.51765(18) 0.158(4) Uani 1 1 d . U . . .
H14 H 0.489788 0.171311 0.528821 0.190 Uiso 1 1 calc R . . . .
C15 C 0.7355(5) 0.1793(5) 0.60327(8) 0.0533(10) Uani 1 1 d . . . . .
H15 H 0.833930 0.171111 0.608633 0.064 Uiso 1 1 calc R . . . .
C16 C 0.6782(5) 0.0336(5) 0.60049(9) 0.0606(12) Uani 1 1 d . . . . .
C17 C 0.6308(6) -0.0849(6) 0.59919(10) 0.0654(13) Uani 1 1 d . . . . .
C18 C 0.5714(6) -0.2233(5) 0.59687(11) 0.0685(14) Uani 1 1 d . . . . .
C20 C 0.4958(10) -0.4425(8) 0.58267(19) 0.111(3) Uani 1 1 d . U . . .
H20 H 0.486046 -0.523784 0.573956 0.133 Uiso 0.5 1 calc R . P A 1
H20A H 0.479044 -0.505713 0.571107 0.133 Uiso 0.3 1 calc R . P B 2
C21 C 0.4291(10) -0.4309(9) 0.60100(17) 0.107(3) Uani 1 1 d . U . . .
H21 H 0.350509 -0.483963 0.605582 0.129 Uiso 0.7 1 calc R . P C 1
H21A H 0.371407 -0.505173 0.605950 0.129 Uiso 0.5 1 calc R . P D 2
C22 C 0.7160(5) 0.3007(5) 0.63867(8) 0.0548(10) Uani 1 1 d . . . . .
C23 C 0.6594(6) 0.4217(6) 0.67345(10) 0.0709(14) Uani 1 1 d . . . . .
C24 C 0.7681(8) 0.5358(9) 0.67101(16) 0.110(3) Uani 1 1 d . . . . .
H24A H 0.856195 0.494799 0.665921 0.166 Uiso 1 1 calc GR . . . .
H24B H 0.783384 0.581352 0.685004 0.166 Uiso 1 1 calc GR . . . .
H24C H 0.735160 0.605243 0.660510 0.166 Uiso 1 1 calc GR . . . .
C25 C 0.5182(7) 0.4853(9) 0.68110(12) 0.094(2) Uani 1 1 d . . . . .
H25A H 0.489815 0.559972 0.671163 0.141 Uiso 1 1 calc GR . . . .
H25B H 0.529240 0.523840 0.695675 0.141 Uiso 1 1 calc GR . . . .
H25C H 0.446284 0.412038 0.681281 0.141 Uiso 1 1 calc GR . . . .
C26 C 0.7051(9) 0.3028(9) 0.68783(11) 0.097(2) Uani 1 1 d . . . . .
H26A H 0.633520 0.229285 0.687698 0.145 Uiso 1 1 calc GR . . . .
H26B H 0.717580 0.337270 0.702623 0.145 Uiso 1 1 calc GR . . . .
H26C H 0.793847 0.264550 0.682514 0.145 Uiso 1 1 calc GR . . . .
S1 S 0.5942(9) -0.3163(8) 0.57534(12) 0.118(2) Uani 0.5 1 d . U P E 1
C19 C 0.5046(14) -0.3120(18) 0.6139(3) 0.076(4) Uani 0.7 1 d . U P E 1
H19 H 0.507393 -0.299109 0.629104 0.091 Uiso 0.7 1 calc R . P E 1
S1' S 0.4451(6) -0.2875(7) 0.61551(11) 0.0860(14) Uani 0.5 1 d . U P E 2
C19' C 0.610(4) -0.327(4) 0.5845(5) 0.076(8) Uani 0.3 1 d . U P E 2
H19' H 0.697837 -0.331162 0.577459 0.092 Uiso 0.3 1 calc R . P E 2

loop_
_atom_site_aniso_label
_atom_site_aniso_U_11
_atom_site_aniso_U_22
_atom_site_aniso_U_33
_atom_site_aniso_U_23
_atom_site_aniso_U_13
_atom_site_aniso_U_12
O1 0.0406(16) 0.067(2) 0.086(2) -0.0115(17) -0.0064(15) 0.0080(15)
O2 0.0479(18) 0.062(2) 0.0740(19) -0.0084(16) 0.0019(15) 0.0086(15)
N1 0.055(2) 0.053(2) 0.063(2) -0.0047(17) -0.0008(17) -0.0002(17)
N2 0.0387(18) 0.061(2) 0.066(2) -0.0012(18) 0.0008(15) 0.0035(17)
C0AA 0.069(3) 0.065(3) 0.072(3) -0.008(2) -0.006(2) 0.004(3)
C2 0.083(4) 0.061(3) 0.070(3) -0.002(2) 0.004(3) 0.020(3)
C3 0.082(4) 0.057(3) 0.072(3) -0.001(2) 0.019(3) 0.011(3)
C4 0.131(7) 0.067(4) 0.093(4) 0.007(3) 0.041(4) -0.008(4)
C5 0.126(7) 0.067(4) 0.111(5) -0.001(4) 0.040(5) -0.031(4)
C6 0.099(5) 0.058(3) 0.113(5) -0.010(3) 0.020(4) -0.025(3)
C7 0.070(3) 0.057(3) 0.082(3) -0.004(3) 0.007(3) -0.010(3)
C8 0.061(3) 0.048(2) 0.069(3) -0.002(2) 0.008(2) 0.001(2)
C9 0.141(7) 0.088(5) 0.076(4) -0.010(3) 0.000(4) 0.015(5)
C10 0.231(11) 0.186(10) 0.139(8) 0.000(7) 0.014(8) -0.013(9)
C11 0.219(11) 0.202(11) 0.145(8) 0.010(8) 0.013(9) -0.014(10)
C12 0.194(11) 0.187(11) 0.161(9) 0.024(8) -0.022(9) 0.009(9)
C13 0.206(11) 0.202(11) 0.163(9) -0.033(9) -0.016(9) -0.009(9)
C14 0.182(9) 0.188(10) 0.104(6) -0.029(6) -0.023(6) -0.025(8)
C15 0.040(2) 0.046(2) 0.074(3) -0.001(2) 0.0015(19) -0.0029(18)
C16 0.047(2) 0.047(2) 0.088(3) 0.001(2) 0.002(2) -0.001(2)
C17 0.057(3) 0.050(3) 0.089(3) 0.003(2) -0.006(3) 0.002(2)
C18 0.058(3) 0.040(2) 0.107(4) 0.006(3) -0.006(3) 0.004(2)
C20 0.107(5) 0.066(4) 0.160(7) -0.028(4) -0.010(5) -0.006(4)
C21 0.101(5) 0.076(4) 0.145(6) 0.026(4) -0.014(5) -0.032(4)
C22 0.045(2) 0.046(2) 0.074(3) 0.0032(19) 0.006(2) 0.0053(18)
C23 0.062(3) 0.069(3) 0.081(3) -0.019(3) 0.000(3) -0.009(3)
C24 0.076(4) 0.102(5) 0.153(7) -0.049(5) 0.026(5) -0.035(4)
C25 0.071(4) 0.106(5) 0.104(5) -0.048(4) 0.012(3) -0.011(4)
C26 0.096(5) 0.117(6) 0.078(4) -0.009(4) -0.016(3) 0.009(4)
S1 0.134(5) 0.079(3) 0.141(5) -0.024(4) 0.023(4) -0.004(3)
C19 0.072(7) 0.069(7) 0.087(6) 0.013(5) 0.003(6) -0.025(6)
S1' 0.090(3) 0.071(3) 0.097(3) 0.0088(18) 0.010(3) -0.020(3)
C19' 0.073(11) 0.066(11) 0.090(13) 0.004(11) 0.009(10) -0.001(8)

loop_
_atom_type_symbol
_atom_type_description
_atom_type_scat_dispersion_real
_atom_type_scat_dispersion_imag
_atom_type_scat_source
C C 0.0181 0.0091 'International Tables Vol C Tables 4.2.6.8 and 6.1.1.4'
H H 0.0000 0.0000 'International Tables Vol C Tables 4.2.6.8 and 6.1.1.4'
N N 0.0311 0.0180 'International Tables Vol C Tables 4.2.6.8 and 6.1.1.4'
O O 0.0492 0.0322 'International Tables Vol C Tables 4.2.6.8 and 6.1.1.4'
S S 0.3331 0.5567 'International Tables Vol C Tables 4.2.6.8 and 6.1.1.4'

loop_
_geom_angle_atom_site_label_1
_geom_angle_atom_site_label_2
_geom_angle_atom_site_label_3
_geom_angle
_geom_angle_site_symmetry_1
_geom_angle_site_symmetry_3
_geom_angle_publ_flag
C22 O2 C23 120.1(4) . . ?
C0AA N1 C8 108.8(4) . . ?
C0AA N1 C15 127.4(4) . . ?
C8 N1 C15 123.4(4) . . ?
C22 N2 C15 120.9(4) . . ?
C2 C0AA N1 110.2(5) . . ?
C0AA C2 C3 106.5(5) . . ?
C0AA C2 C9 125.4(7) . . ?
C3 C2 C9 128.0(6) . . ?
C4 C3 C2 135.3(6) . . ?
C4 C3 C8 118.1(6) . . ?
C8 C3 C2 106.6(5) . . ?
C5 C4 C3 119.1(7) . . ?
C6 C5 C4 122.5(6) . . ?
C5 C6 C7 120.7(7) . . ?
C8 C7 C6 116.7(6) . . ?
N1 C8 C3 107.9(5) . . ?
C7 C8 N1 129.3(5) . . ?
C7 C8 C3 122.8(5) . . ?
C10 C9 C2 120.1(11) . . ?
C14 C9 C2 121.1(8) . . ?
C14 C9 C10 116.7(10) . . ?
C9 C10 C11 115.5(15) . . ?
C12 C11 C10 115.5(16) . . ?
C13 C12 C11 126.7(18) . . ?
C12 C13 C14 116.4(17) . . ?
C9 C14 C13 122.5(14) . . ?
N1 C15 C16 110.8(4) . . ?
N2 C15 N1 111.9(4) . . ?
N2 C15 C16 110.2(4) . . ?
C17 C16 C15 177.2(6) . . ?
C16 C17 C18 177.6(6) . . ?
C17 C18 S1 122.1(6) . . ?
C17 C18 C19 128.0(9) . . ?
C17 C18 S1' 121.2(5) . . ?
C19 C18 S1 109.1(8) . . ?
C19' C18 C17 130.0(18) . . ?
C19' C18 S1' 108.0(17) . . ?
C21 C20 S1 118.0(7) . . ?
C21 C20 C19' 102.5(15) . . ?
C20 C21 C19 106.3(9) . . ?
C20 C21 S1' 120.0(7) . . ?
O1 C22 O2 126.6(5) . . ?
O1 C22 N2 123.8(4) . . ?
O2 C22 N2 109.5(4) . . ?
O2 C23 C24 110.2(6) . . ?
O2 C23 C25 101.1(5) . . ?
O2 C23 C26 109.4(5) . . ?
C24 C23 C25 110.2(6) . . ?
C26 C23 C24 113.8(7) . . ?
C26 C23 C25 111.5(6) . . ?
C20 S1 C18 95.9(6) . . ?
C18 C19 C21 104.4(12) . . ?
C21 S1' C18 89.8(5) . . ?
C18 C19' C20 113(3) . . ?

loop_
_geom_bond_atom_site_label_1
_geom_bond_atom_site_label_2
_geom_bond_distance
_geom_bond_site_symmetry_2
_geom_bond_publ_flag
O1 C22 1.216(6) . ?
O2 C22 1.329(6) . ?
O2 C23 1.499(7) . ?
N1 C0AA 1.393(7) . ?
N1 C8 1.380(7) . ?
N1 C15 1.452(6) . ?
N2 C15 1.439(6) . ?
N2 C22 1.359(6) . ?
C0AA C2 1.361(8) . ?
C2 C3 1.463(9) . ?
C2 C9 1.475(9) . ?
C3 C4 1.378(9) . ?
C3 C8 1.416(8) . ?
C4 C5 1.366(12) . ?
C5 C6 1.363(11) . ?
C6 C7 1.396(8) . ?
C7 C8 1.374(8) . ?
C9 C10 1.411(16) . ?
C9 C14 1.378(16) . ?
C10 C11 1.56(2) . ?
C11 C12 1.31(2) . ?
C12 C13 1.26(2) . ?
C13 C14 1.433(18) . ?
C15 C16 1.475(7) . ?
C16 C17 1.196(7) . ?
C17 C18 1.416(8) . ?
C18 S1 1.583(9) . ?
C18 C19 1.464(17) . ?
C18 S1' 1.742(8) . ?
C18 C19' 1.27(4) . ?
C20 C21 1.279(13) . ?
C20 S1 1.562(13) . ?
C20 C19' 1.52(4) . ?
C21 C19 1.532(19) . ?
C21 S1' 1.611(12) . ?
C23 C24 1.482(9) . ?
C23 C25 1.521(9) . ?
C23 C26 1.476(10) . ?

loop_
_smtbx_masks_void_nr
_smtbx_masks_void_average_x
_smtbx_masks_void_average_y
_smtbx_masks_void_average_z
_smtbx_masks_void_volume
_smtbx_masks_void_count_electrons
_smtbx_masks_void_content
1 0.131 0.131 0.000 241.7 43.4 ?
2 -0.131 -0.131 0.500 241.7 43.4 ?
3 -0.369 0.369 0.250 241.7 43.4 ?
4 0.369 0.631 0.750 241.7 43.4 ?
